data_9017518
loop_
_publ_author_name
'Pauling, L.'
'Hendricks, S.'

_publ_section_title
;
 The Structure of Hematite
;
_journal_name_full 'Journal of the American Chemical Society'
_journal_page_first 781
_journal_page_last 790
_journal_volume 47
_journal_year 1925
_chemical_formula_sum 'Fe O3'
_chemical_name_mineral Hematite
_space_group_IT_number 161
_space_group_name_Hall 'P 3* -2n'
_space_group_name_H-M_alt 'R 3 c :R'
_symmetry_space_group_name_H-M 'R 3 c :R'
_cell_angle_alpha 55.28
_cell_angle_beta 55.28
_cell_angle_gamma 55.28
_cell_length_a 5.43
_cell_length_b 5.43
_cell_length_c 5.43
_cell_formula_units_Z 2
_cell_volume 100.792
_database_code_amcsd 0018106
_exptl_crystal_density_diffrn 3.422
_cod_data_source_file inputs/fixed/downloads/17/17487.cif
_cod_data_source_block 17487
_cod_original_sg_symbol_H-M 'R 3 c'
_cod_database_code 9017518

loop_
_space_group_symop_operation_xyz
x,y,z
1/2+x,1/2+z,1/2+y
z,x,y
1/2+y,1/2+x,1/2+z
y,z,x
1/2+z,1/2+y,1/2+x

loop_
_atom_site_label
_atom_site_fract_x
_atom_site_fract_y
_atom_site_fract_z
Fe1 0.10500 0.10500 0.10500
O1 0.29200 -0.29200 0.00000

loop_
_cod_related_entry_id
_cod_related_entry_database
_cod_related_entry_code
1 AMCSD 0018106
